data_2106854
loop_
_publ_author_name
'Castellano, E. E.'
'Piro, O. E.'
'Podjarny, A. D.'
'Rivero, B. E.'
'Aymonino, P. J.'
'Lesk, J. H.'
'Varetti, E. L.'

_publ_section_title
;
 The Crystal and Molecular Structure of Strontium Nitroprusside Dihydrate
;
_journal_issue 9
_journal_name_full
;
 Acta Crystallographica, Section B: Structural Crystallography and
 Crystal Chemistry
;
_journal_page_first 2673
_journal_page_last 2676
_journal_paper_doi 10.1107/s0567740878008997
_journal_volume 34
_journal_year 1978
_chemical_formula_sum 'C5 H4 Fe N6 O3 Sr'
_chemical_name_systematic 'Sr (Fe (C N)5 N O) (H2 O)2'
_space_group_crystal_system orthorhombic
_space_group_IT_number 63
_space_group_name_Hall '-C 2c 2c'
_space_group_name_H-M_alt 'C c m m'
_cell_angle_alpha 90
_cell_angle_beta 90
_cell_angle_gamma 90
_cell_formula_units_Z 4
_cell_length_a 19.4
_cell_length_b 7.5
_cell_length_c 8.3
_cell_volume 1207.650
_cod_data_source_file Castellano_ACBCAR_1978_1243.cif
_cod_data_source_block C5H4Fe1N6O3Sr1
_cod_depositor_comments
;
 Updating space group information.

 Antanas Vaitkus,
 2018-07-22

 Marking attached hydrogen atoms.

 Antanas Vaitkus,
 2017-11-23
;
_cod_original_cell_volume 1207.65
_cod_original_formula_sum 'C5 H4 Fe1 N6 O3 Sr1'
_cod_database_code 2106854

loop_
_space_group_symop_id
_space_group_symop_operation_xyz
1 x,y,z
2 -x,-y,z+1/2
3 -x,y,-z
4 x,-y,-z+1/2
5 -x,-y,-z
6 x,y,-z-1/2
7 x,-y,z
8 -x,y,z-1/2
9 x+1/2,y+1/2,z
10 -x+1/2,-y+1/2,z+1/2
11 -x+1/2,y+1/2,-z
12 x+1/2,-y+1/2,-z+1/2
13 -x+1/2,-y+1/2,-z
14 x+1/2,y+1/2,-z-1/2
15 x+1/2,-y+1/2,z
16 -x+1/2,y+1/2,z-1/2

loop_
_atom_site_label
_atom_site_type_symbol
_atom_site_fract_x
_atom_site_fract_y
_atom_site_fract_z
_atom_site_occupancy
_atom_site_U_iso_or_equiv
_atom_site_attached_hydrogens
Sr1 Sr+2 0.1361 0 0.25 1 0.0 0
Fe1 Fe+3 0.4062 0 0.25 1 0.0 0
C1 C+2 0.3937 0.182 0.4113 1 0.0 0
C2 C+2 0.3049 0 0.25 1 0.0 0
N1 N+2 0.4904 0 0.25 1 0.0 0
N2 N-3 0.3975 0.286 0.5078 1 0.0 0
N3 N-3 0.2469 0 0.25 1 0.0 0
O1 O-2 0.5505 0 0.25 1 0.0 0
O2 O-2 0.2326 0.5 0.25 1 0.0 2
O3 O-2 0.0043 0 0.25 1 0.0 2
